data_2010116
loop_
_publ_author_name
'Saladini, Monica'

_publ_contact_author
;
     Professor Monica Saladini
     Dip. di Chimica Universit\'a di Modena
     Via Campi 183
     41100 Modena
     Italy
;
_publ_section_title
;
 <i>trans</i>-Tetraaquabis(<i>p</i>-nitrohippurato)cobalt(II) dihydrate
;
_journal_issue 10
_journal_name_full 'Acta Crystallographica Section C'
_journal_page_first 1561
_journal_page_last 1563
_journal_paper_doi 10.1107/S0108270194001769
_journal_volume 50
_journal_year 1994
_chemical_formula_sum 'C18 H26 Co N4 O16'
_chemical_formula_weight 613.3
_space_group_crystal_system monoclinic
_space_group_IT_number 14
_space_group_name_Hall '-P 2yab'
_space_group_name_H-M_alt 'P 1 21/a 1'
_atom_type_scat_source 'IntTabIV '
_cell_angle_alpha 90.
_cell_angle_beta 109.540(10)
_cell_angle_gamma 90.
_cell_formula_units_Z 2
_cell_length_a 13.1130(10)
_cell_length_b 5.351(2)
_cell_length_c 18.757(2)
_cell_measurement_reflns_used 25
_cell_measurement_temperature 298(2)
_cell_measurement_theta_max 12
_cell_measurement_theta_min 5.5
_cell_volume 1240.3(5)
_computing_cell_refinement 'CAD4 software (Enraf-Nonius, 1989)'
_computing_data_collection 'CAD4 software (Enraf-Nonius, 1989)'
_computing_data_reduction 'CAD4 software (Enraf-Nonius, 1989)'
_computing_molecular_graphics 'ORTEP (Johnson, 1965)'
_computing_publication_material 'PARST (Nardelli, 1983)'
_computing_structure_refinement 'SHELX76 (Sheldrick 1976)'
_computing_structure_solution 'SHELX76 (Sheldrick 1976)'
_diffrn_measurement_device 'Enraf-Nonius CAD4'
_diffrn_measurement_method '\w/2\q scan'
_diffrn_radiation_type 'Mo K\a'
_diffrn_radiation_wavelength 0.71069
_diffrn_reflns_av_R_equivalents 0.023
_diffrn_reflns_limit_h_max 15
_diffrn_reflns_limit_h_min -15
_diffrn_reflns_limit_k_max 6
_diffrn_reflns_limit_k_min 0
_diffrn_reflns_limit_l_max 22
_diffrn_reflns_limit_l_min 0
_diffrn_reflns_number 2531
_diffrn_reflns_theta_max 25
_diffrn_standards_decay_% 10
_diffrn_standards_interval_time 180
_diffrn_standards_number 3
_exptl_absorpt_coefficient_mu 0.77
_exptl_absorpt_correction_T_max 1.00
_exptl_absorpt_correction_T_min 0.96
_exptl_absorpt_correction_type empirical
_exptl_crystal_colour pink
_exptl_crystal_density_diffrn 1.64
_exptl_crystal_density_meas 1.60
_exptl_crystal_description 'irregular prisms'
_exptl_crystal_size_max 0.20
_exptl_crystal_size_mid 0.15
_exptl_crystal_size_min 0.10
_refine_diff_density_max 0.40
_refine_diff_density_min -0.37
_refine_ls_extinction_method none
_refine_ls_hydrogen_treatment 'see text'
_refine_ls_number_parameters 178
_refine_ls_number_reflns 1363
_refine_ls_R_factor_obs 0.040
_refine_ls_shift/esd_max 0.002
_refine_ls_structure_factor_coef F
_refine_ls_weighting_scheme unit
_refine_ls_wR_factor_obs 0.041
_reflns_number_observed 1363
_reflns_number_total 2439
_reflns_observed_criterion >2sigma(I)
_cod_data_source_file mu1099.cif
_cod_data_source_block mu1099
_cod_depositor_comments
;
 Updating space group information and adding the symmetry operation list.

 Antanas Vaitkus,
 2018-06-17

 Added _atom_site_type_symbol label and values.

 Antanas Vaitkus
 2013-04-09
;
_cod_original_sg_symbol_H-M 'P 21/a'
_cod_original_formula_sum 'C18 H26 Co1 N4 O16 '
_cod_database_code 2010116

loop_
_space_group_symop_id
_space_group_symop_operation_xyz
1 x,y,z
2 -x+1/2,y+1/2,-z
3 -x,-y,-z
4 x+1/2,-y+1/2,z

loop_
_atom_site_label
_atom_site_type_symbol
_atom_site_fract_x
_atom_site_fract_y
_atom_site_fract_z
_atom_site_U_iso_or_equiv
_atom_site_attached_hydrogens
Co Co 0 0 0 0.0234(3) 0
O(1) O -0.0655(2) -0.1350(6) 0.0825(2) 0.0300(10) 0
O(2) O -0.1845(3) 0.1664(7) 0.0809(2) 0.0460(10) 0
C(1) C -0.1347(3) -0.0349(8) 0.1066(2) 0.028(2) 0
C(2) C -0.1624(4) -0.1700(8) 0.1696(3) 0.033(2) 0
N(1) N -0.1875(3) 0.0015(8) 0.2212(2) 0.0310(10) 0
C(3) C -0.1129(4) 0.1664(9) 0.2592(2) 0.032(2) 0
O(3) O -0.0226(2) 0.1741(7) 0.2514(2) 0.0440(10) 0
C(4) C -0.1414(3) 0.3478(9) 0.3105(3) 0.033(2) 0
C(5) C -0.0566(4) 0.4700(10) 0.3626(3) 0.046(2) 0
C(6) C -0.0760(4) 0.6500(10) 0.4104(3) 0.051(2) 0
C(7) C -0.1810(4) 0.6989(9) 0.4040(3) 0.037(2) 0
C(8) C -0.2680(4) 0.5800(10) 0.3532(3) 0.043(2) 0
C(9) C -0.2469(4) 0.4010(10) 0.3057(3) 0.042(2) 0
N(2) N -0.2037(4) 0.8961(8) 0.4524(3) 0.046(2) 0
O(4) O -0.2943(3) 0.9667(8) 0.4388(2) 0.065(2) 0
O(5) O -0.1269(4) 0.9615(8) 0.5067(3) 0.072(2) 0
Ow(1) O -0.0936(3) 0.3178(6) -0.0128(2) 0.0420(10) 2
Ow(2) O 0.1247(2) 0.1646(6) 0.0862(2) 0.0390(10) 2
Ow(3) O 0.0731(2) 0.5020(7) 0.1797(2) 0.0420(10) 2
H(1) H -0.2324 -0.2688 0.1392 3.6 0
H(2) H -0.0982 -0.2722 0.1977 3.6 0
H(3) H -0.2613 0.0002 0.2212 3.4 0
H(4) H 0.0258 0.4512 0.3676 4.4 0
H(5) H -0.0132 0.7261 0.4501 4.8 0
H(6) H -0.3574 0.6189 0.3409 4.2 0
H(7) H -0.3160 0.3287 0.2636 4.2 0

loop_
_geom_angle_atom_site_label_1
_geom_angle_atom_site_label_2
_geom_angle_atom_site_label_3
_geom_angle
_geom_angle_publ_flag
Ow(1) Co Ow(2) 91.40(10) yes
O(1) Co Ow(2) 89.00(10) yes
O(1) Co Ow(1) 89.70(10) yes
Co O(1) C(1) 129.0(3) yes
O(1) C(1) O(2) 124.5(4) yes
O(2) C(1) C(2) 118.1(4) yes
O(1) C(1) C(2) 117.4(4) yes
C(1) C(2) N(1) 112.5(4) yes
C(2) N(1) C(3) 119.1(4) yes
N(1) C(3) C(4) 118.4(4) yes
N(1) C(3) O(3) 121.2(4) yes
O(3) C(3) C(4) 120.4(4) yes
C(3) C(4) C(9) 123.3(4) yes
C(3) C(4) C(5) 116.6(4) yes
C(5) C(4) C(9) 120.0(4) yes
C(4) C(5) C(6) 120.4(5) yes
C(5) C(6) C(7) 118.2(5) yes
C(6) C(7) N(2) 119.1(5) yes
C(6) C(7) C(8) 123.3(5) yes
C(8) C(7) N(2) 117.6(5) yes
C(7) C(8) C(9) 117.6(5) yes
C(4) C(9) C(8) 120.4(5) yes
C(7) N(2) O(5) 115.8(5) yes
C(7) N(2) O(4) 118.9(4) yes
O(4) N(2) O(5) 125.1(5) yes

loop_
_geom_bond_atom_site_label_1
_geom_bond_atom_site_label_2
_geom_bond_distance
_geom_bond_publ_flag
Co O(1) 2.132(3) yes
Co Ow(1) 2.064(3) yes
Co Ow(2) 2.072(3) yes
O(1) C(1) 1.260(6) yes
O(2) C(1) 1.268(5) yes
C(1) C(2) 1.530(7) yes
C(2) N(1) 1.449(6) yes
N(1) C(3) 1.333(6) yes
C(3) O(3) 1.240(6) yes
C(3) C(4) 1.500(7) yes
C(4) C(5) 1.376(6) yes
C(5) C(6) 1.393(8) yes
C(6) C(7) 1.367(8) yes
C(7) C(8) 1.375(6) yes
C(8) C(9) 1.397(8) yes
C(9) C(4) 1.385(7) yes
C(7) N(2) 1.486(7) yes
N(2) O(4) 1.190(7) yes
N(2) O(5) 1.219(6) yes
